data_2015384
loop_
_publ_author_name
' Rahul Banerjee'
'Binoy K. Saha'
'Gautam R. Desiraju'

_publ_section_title
;
 Solid-state architecture of saccharin salts of some diamines
;
_journal_coeditor_code SF3006
_journal_issue 6
_journal_name_full 'Acta Crystallographica Section C'
_journal_page_first o346
_journal_page_last o349
_journal_paper_doi 10.1107/S0108270106016374
_journal_volume 62
_journal_year 2006
_chemical_formula_iupac 'C4 H14 N2 2+, 2C7 H4 N O3 S -'
_chemical_formula_moiety 'C4 H14 N2 2+, 2C7 H4 N O3 S -'
_chemical_formula_sum 'C18 H22 N4 O6 S2'
_chemical_formula_weight 454.52
_chemical_name_common ' saccharin, 1,4-butyldiamine'
_chemical_name_systematic
;
butane-1,4-diaminium bis(saccharinate)
;
_space_group_IT_number 14
_symmetry_cell_setting monoclinic
_symmetry_space_group_name_Hall '-P 2yn'
_symmetry_space_group_name_H-M 'P 1 21/n 1'
_atom_sites_solution_hydrogens geom
_atom_sites_solution_primary direct
_atom_sites_solution_secondary difmap
_audit_creation_method SHELXL-97
_cell_angle_alpha 90.00
_cell_angle_beta 109.1960(10)
_cell_angle_gamma 90.00
_cell_formula_units_Z 2
_cell_length_a 9.0016(11)
_cell_length_b 11.2539(13)
_cell_length_c 10.0269(12)
_cell_measurement_reflns_used 4341
_cell_measurement_temperature 100(2)
_cell_measurement_theta_max 28.06
_cell_measurement_theta_min 2.64
_cell_volume 959.3(2)
_computing_cell_refinement SMART
_computing_data_collection 'SMART (Bruker, 1997)'
_computing_data_reduction 'SAINT (Bruker, 1997)'
_computing_molecular_graphics 'SHELXTL (Bruker, 2001)'
_computing_publication_material SHELXTL
_computing_structure_refinement 'SHELXL97 (Sheldrick, 1997)'
_computing_structure_solution 'SHELXS97 (Sheldrick, 1997)'
_diffrn_ambient_temperature 100(2)
_diffrn_measured_fraction_theta_full 0.994
_diffrn_measured_fraction_theta_max 0.994
_diffrn_measurement_device_type 'Bruker SMART CCD area-detector'
_diffrn_measurement_method '\f and \w scans'
_diffrn_radiation_monochromator graphite
_diffrn_radiation_source 'fine-focus sealed tube'
_diffrn_radiation_type MoK\a
_diffrn_radiation_wavelength 0.71073
_diffrn_reflns_av_R_equivalents 0.0166
_diffrn_reflns_av_sigmaI/netI 0.0188
_diffrn_reflns_limit_h_max 11
_diffrn_reflns_limit_h_min -9
_diffrn_reflns_limit_k_max 13
_diffrn_reflns_limit_k_min -10
_diffrn_reflns_limit_l_max 12
_diffrn_reflns_limit_l_min -12
_diffrn_reflns_number 5206
_diffrn_reflns_theta_full 25.95
_diffrn_reflns_theta_max 25.95
_diffrn_reflns_theta_min 2.64
_exptl_absorpt_coefficient_mu 0.325
_exptl_absorpt_correction_T_max 0.9203
_exptl_absorpt_correction_T_min 0.8570
_exptl_absorpt_correction_type multi-scan
_exptl_absorpt_process_details '(SADABS; Siemens, 1996)'
_exptl_crystal_colour colorless
_exptl_crystal_density_diffrn 1.574
_exptl_crystal_density_method 'not measured'
_exptl_crystal_description block
_exptl_crystal_F_000 476
_exptl_crystal_size_max 0.49
_exptl_crystal_size_mid 0.37
_exptl_crystal_size_min 0.26
_refine_diff_density_max 0.348
_refine_diff_density_min -0.454
_refine_ls_extinction_coef 0.036(3)
_refine_ls_extinction_expression Fc^*^=kFc[1+0.001xFc^2^\l^3^/sin(2\q)]^-1/4^
_refine_ls_extinction_method SHELXL97
_refine_ls_goodness_of_fit_ref 1.039
_refine_ls_hydrogen_treatment mixed
_refine_ls_matrix_type full
_refine_ls_number_parameters 149
_refine_ls_number_reflns 1871
_refine_ls_number_restraints 0
_refine_ls_restrained_S_all 1.039
_refine_ls_R_factor_all 0.0328
_refine_ls_R_factor_gt 0.0315
_refine_ls_shift/su_max 0.003
_refine_ls_shift/su_mean 0.000
_refine_ls_structure_factor_coef Fsqd
_refine_ls_weighting_details 'calc w=1/[\s^2^(Fo^2^)+(0.0438P)^2^+0.7096P] where P=(Fo^2^+2Fc^2^)/3'
_refine_ls_weighting_scheme calc
_refine_ls_wR_factor_gt 0.0816
_refine_ls_wR_factor_ref 0.0830
_reflns_number_gt 1780
_reflns_number_total 1871
_reflns_threshold_expression I>2\s(I)
_cod_data_source_file sf3006.cif
_cod_data_source_block III
_cod_original_sg_symbol_H-M P21/n
_cod_database_code 2015384
_cod_database_fobs_code 2015384

loop_
_symmetry_equiv_pos_as_xyz
'x, y, z'
'-x+1/2, y+1/2, -z+1/2'
'-x, -y, -z'
'x-1/2, -y-1/2, z-1/2'

loop_
_atom_site_type_symbol
_atom_site_label
_atom_site_fract_x
_atom_site_fract_y
_atom_site_fract_z
_atom_site_U_iso_or_equiv
_atom_site_adp_type
_atom_site_calc_flag
_atom_site_refinement_flags
_atom_site_occupancy
N N2 0.77564(15) 0.50781(13) 0.18396(14) 0.0162(3) Uani d . 1
C C9 0.92744(17) 0.52218(14) 0.01673(15) 0.0163(3) Uani d . 1
H H9A 0.9365 0.6089 0.0339 0.020 Uiso calc R 1
H H9B 0.8320 0.5075 -0.0656 0.020 Uiso calc R 1
C C8 0.91076(18) 0.45989(14) 0.14593(16) 0.0171(3) Uani d . 1
H H8A 0.8952 0.3737 0.1265 0.021 Uiso calc R 1
H H8B 1.0089 0.4704 0.2268 0.021 Uiso calc R 1
O O3 0.47033(12) 0.38723(10) 0.06019(11) 0.0179(3) Uani d . 1
S S1 0.48326(4) 0.26812(3) 0.11793(4) 0.01339(15) Uani d . 1
O O2 0.64212(12) 0.23881(10) 0.20604(11) 0.0175(3) Uani d . 1
C C7 0.34846(17) 0.25008(13) 0.20967(15) 0.0133(3) Uani d . 1
C C2 0.24053(17) 0.16557(13) 0.13613(14) 0.0139(3) Uani d . 1
C C1 0.28125(17) 0.12043(13) 0.01075(15) 0.0150(3) Uani d . 1
C C3 0.11468(17) 0.13566(14) 0.18006(15) 0.0160(3) Uani d . 1
H H3 0.0395 0.0781 0.1307 0.019 Uiso calc R 1
C C6 0.33885(18) 0.30757(14) 0.32847(15) 0.0161(3) Uani d . 1
H H6 0.4146 0.3650 0.3774 0.019 Uiso calc R 1
C C4 0.10214(18) 0.19295(14) 0.29909(16) 0.0181(3) Uani d . 1
H H4 0.0164 0.1743 0.3308 0.022 Uiso calc R 1
C C5 0.21249(18) 0.27709(14) 0.37284(16) 0.0183(3) Uani d . 1
H H5 0.2014 0.3140 0.4542 0.022 Uiso calc R 1
N N1 0.41263(15) 0.17045(12) -0.00215(13) 0.0172(3) Uani d . 1
H H2C 0.789(2) 0.585(2) 0.205(2) 0.028(5) Uiso d . 1
H H2B 0.762(2) 0.4708(19) 0.265(2) 0.033(6) Uiso d . 1
O O1 0.20080(12) 0.04441(10) -0.07077(11) 0.0179(3) Uani d . 1
H H2A 0.689(2) 0.4967(18) 0.115(2) 0.026(5) Uiso d . 1

loop_
_atom_site_aniso_label
_atom_site_aniso_U_11
_atom_site_aniso_U_22
_atom_site_aniso_U_33
_atom_site_aniso_U_12
_atom_site_aniso_U_13
_atom_site_aniso_U_23
N2 0.0149(6) 0.0183(7) 0.0156(6) -0.0021(5) 0.0052(5) 0.0001(5)
C9 0.0148(7) 0.0165(7) 0.0176(7) 0.0005(6) 0.0052(6) 0.0002(6)
C8 0.0152(7) 0.0177(8) 0.0189(7) 0.0013(6) 0.0062(6) 0.0009(6)
O3 0.0166(5) 0.0170(6) 0.0193(5) -0.0015(4) 0.0049(4) 0.0043(4)
S1 0.0117(2) 0.0149(2) 0.0137(2) -0.00089(13) 0.00433(15) 0.00097(13)
O2 0.0114(5) 0.0202(6) 0.0193(6) 0.0002(4) 0.0031(4) 0.0014(4)
C7 0.0108(7) 0.0145(7) 0.0146(7) 0.0009(5) 0.0041(6) 0.0034(5)
C2 0.0142(7) 0.0128(7) 0.0137(7) 0.0018(5) 0.0031(5) 0.0020(5)
C1 0.0146(7) 0.0154(7) 0.0143(7) 0.0025(6) 0.0040(6) 0.0029(6)
C3 0.0146(7) 0.0155(7) 0.0172(7) -0.0008(6) 0.0042(6) 0.0007(6)
C6 0.0169(7) 0.0148(7) 0.0150(7) 0.0006(6) 0.0029(6) 0.0002(6)
C4 0.0166(7) 0.0202(8) 0.0196(7) -0.0002(6) 0.0087(6) 0.0023(6)
C5 0.0200(8) 0.0202(8) 0.0154(7) 0.0021(6) 0.0068(6) -0.0005(6)
N1 0.0160(6) 0.0202(7) 0.0163(6) -0.0034(5) 0.0064(5) -0.0035(5)
O1 0.0182(5) 0.0186(6) 0.0168(5) -0.0039(4) 0.0057(4) -0.0039(4)

loop_
_atom_type_symbol
_atom_type_description
_atom_type_scat_dispersion_real
_atom_type_scat_dispersion_imag
_atom_type_scat_source
C C 0.0033 0.0016 'International Tables Vol C Tables 4.2.6.8 and 6.1.1.4'
H H 0.0000 0.0000 'International Tables Vol C Tables 4.2.6.8 and 6.1.1.4'
N N 0.0061 0.0033 'International Tables Vol C Tables 4.2.6.8 and 6.1.1.4'
O O 0.0106 0.0060 'International Tables Vol C Tables 4.2.6.8 and 6.1.1.4'
S S 0.1246 0.1234 'International Tables Vol C Tables 4.2.6.8 and 6.1.1.4'

loop_
_geom_angle_atom_site_label_1
_geom_angle_atom_site_label_2
_geom_angle_atom_site_label_3
_geom_angle
C8 N2 H2C 110.7(13)
C8 N2 H2B 113.9(13)
H2C N2 H2B 105.4(18)
C8 N2 H2A 110.1(13)
H2C N2 H2A 110.5(19)
H2B N2 H2A 106.1(18)
C8 C9 H9A 109.3
C8 C9 H9B 109.3
H9A C9 H9B 108.0
N2 C8 C9 111.60(12)
N2 C8 H8A 109.3
C9 C8 H8A 109.3
N2 C8 H8B 109.3
C9 C8 H8B 109.3
H8A C8 H8B 108.0
O3 S1 O2 112.78(6)
O3 S1 N1 112.03(7)
O2 S1 N1 111.74(7)
O3 S1 C7 109.70(7)
O2 S1 C7 111.51(7)
N1 S1 C7 98.19(7)
C6 C7 C2 123.21(14)
C6 C7 S1 130.22(12)
C2 C7 S1 106.52(11)
C3 C2 C7 120.07(13)
C3 C2 C1 129.15(13)
C7 C2 C1 110.76(13)
O1 C1 N1 124.30(13)
O1 C1 C2 122.20(13)
N1 C1 C2 113.51(13)
C2 C3 C4 117.71(14)
C7 C6 C5 116.65(14)
C7 C6 H6 121.7
C5 C6 H6 121.7
C3 C4 C5 121.59(14)
C3 C4 H4 119.2
C5 C4 H4 119.2
C6 C5 C4 120.76(14)
C6 C5 H5 119.6
C4 C5 H5 119.6
C1 N1 S1 110.94(10)

loop_
_geom_bond_atom_site_label_1
_geom_bond_atom_site_label_2
_geom_bond_distance
N2 C8 1.4902(19)
N2 H2C 0.89(2)
N2 H2B 0.96(2)
N2 H2A 0.87(2)
C9 C8 1.523(2)
C9 H9A 0.9900
C9 H9B 0.9900
C8 H8A 0.9900
C8 H8B 0.9900
O3 S1 1.4495(11)
S1 O2 1.4504(11)
S1 N1 1.5996(13)
S1 C7 1.7589(15)
C7 C6 1.383(2)
C7 C2 1.386(2)
C2 C3 1.385(2)
C2 C1 1.509(2)
C1 O1 1.2391(18)
C1 N1 1.3538(19)
C3 C4 1.393(2)
C3 H3 0.9500
C6 C5 1.394(2)
C6 H6 0.9500
C4 C5 1.395(2)
C4 H4 0.9500
C5 H5 0.9500

loop_
_geom_hbond_atom_site_label_D
_geom_hbond_atom_site_label_H
_geom_hbond_atom_site_label_A
_geom_hbond_site_symmetry_A
_geom_hbond_distance_DH
_geom_hbond_distance_HA
_geom_hbond_distance_DA
_geom_hbond_angle_DHA
N2 H2B O1 4_666 0.96(2) 1.91(2) 2.8173(17) 158.0(19)
N2 H2C O2 2_655 0.89(2) 1.96(2) 2.8259(18) 166.0(19)
N2 H2A O3 3_665 0.87(2) 2.28(2) 2.9540(17) 134.9(18)
N2 H2A O3 1 0.87(2) 2.23(2) 2.9482(17) 140.3(17)
